data_7013337
loop_
_publ_author_name
'Yamamoto, Yasuhiro'
'Sakamoto, Shinobu'
'Ohki, Yuka'
'Usuzawa, Akihiro'
'Fujita, Masanori'
'Mochida, Tomoyuki'

_publ_section_title
;
 Preparation and characterization of rhodium(iii), iridium(iii) and
 ruthenium(ii) bearing 1,3- or 1,4-dithianesElectronic supplementary
 information (ESI) available: Crystal data and ORTEP figures for 2b,
 2ab and 3c and further experimental details. See
 http://www.rsc.org/suppdata/dt/b3/b306496d/
;
_journal_issue 18
_journal_name_full 'Dalton Transactions'
_journal_page_first 3534
_journal_paper_doi 10.1039/b306496d
_journal_volume 2003
_journal_year 2003
_chemical_formula_moiety 'C28 H46 Cl4 S4 Rh2 '
_chemical_formula_sum 'C14 H23 Cl2 Rh S2'
_chemical_formula_weight 429.26
_space_group_IT_number 4
_symmetry_cell_setting monoclinic
_symmetry_Int_Tables_number 4
_symmetry_space_group_name_Hall 'P 2yb'
_symmetry_space_group_name_H-M 'P 1 21 1'
_audit_creation_date 2003-07-11
_audit_creation_method 'by CrystalStructure v3.5.1'
_cell_angle_alpha 90
_cell_angle_beta 98.76(3)
_cell_angle_gamma 90
_cell_formula_units_Z 4
_cell_length_a 8.796(3)
_cell_length_b 15.317(3)
_cell_length_c 13.054(4)
_cell_measurement_reflns_used 25
_cell_measurement_temperature 300.3
_cell_measurement_theta_max 12.5
_cell_measurement_theta_min 12.4
_cell_volume 1738.2(9)
_computing_cell_refinement 'MSC/AFC Diffractometer Control'
_computing_data_collection 'MSC/AFC Diffractometer Control'
_computing_data_reduction CrystalStructure
_computing_publication_material 'CrystalStructure Ver. 3.5.1'
_computing_structure_refinement CRYSTALS
_computing_structure_solution 'DIRDIF99 (PATTY)'
_diffrn_measured_fraction_theta_full 0.9987
_diffrn_measured_fraction_theta_max 0.9987
_diffrn_measurement_device_type 'Rigaku AFC5S'
_diffrn_measurement_method \w-2\q
_diffrn_radiation_type 'Mo K\a'
_diffrn_radiation_wavelength 0.7107
_diffrn_reflns_av_R_equivalents 0.033
_diffrn_reflns_limit_h_max 10
_diffrn_reflns_limit_h_min 0
_diffrn_reflns_limit_k_max 18
_diffrn_reflns_limit_k_min 0
_diffrn_reflns_limit_l_max 15
_diffrn_reflns_limit_l_min -15
_diffrn_reflns_number 3407
_diffrn_reflns_theta_full 25.00
_diffrn_reflns_theta_max 25.00
_diffrn_standards_decay_% -1.61
_diffrn_standards_interval_count 200
_diffrn_standards_number 3
_exptl_absorpt_coefficient_mu 1.513
_exptl_absorpt_correction_T_max 0.546
_exptl_absorpt_correction_T_min 0.489
_exptl_absorpt_correction_type psi-scan
_exptl_absorpt_process_details '(North, Phillips & Mathews, 1968)'
_exptl_crystal_colour dark
_exptl_crystal_density_diffrn 1.640
_exptl_crystal_density_method 'not measured'
_exptl_crystal_description prismatic
_exptl_crystal_F_000 872.00
_exptl_crystal_size_max 0.60
_exptl_crystal_size_mid 0.40
_exptl_crystal_size_min 0.40
_refine_diff_density_max 0.57
_refine_diff_density_min -0.65
_refine_ls_abs_structure_details 'Flack, H. D. (1983), Acta Cryst. A39, 876-881.  0 Friedel Pairs'
_refine_ls_abs_structure_Flack -0.1(1)
_refine_ls_extinction_method none
_refine_ls_goodness_of_fit_ref 1.148
_refine_ls_hydrogen_treatment refall
_refine_ls_number_parameters 344
_refine_ls_number_reflns 2953
_refine_ls_R_factor_gt 0.0330
_refine_ls_shift/su_max 0.0660
_refine_ls_structure_factor_coef Fsqd
_refine_ls_weighting_details 'w = 1/[0.0010Fo^2^ + 3.0000\s(Fo^2^) + 0.5000]/(4Fo^2^)'
_refine_ls_weighting_scheme calc
_refine_ls_wR_factor_ref 0.0990
_reflns_number_gt 2953
_reflns_number_total 3191
_reflns_threshold_expression F^2^>2.0\s(F^2^)
_cod_data_source_file b306496d.txt
_cod_data_source_block afc5s.xtl_master_file
_cod_original_formula_sum 'C28 H46 Cl4 S4 Rh2 '
_cod_database_code 7013337

loop_
_symmetry_equiv_pos_as_xyz
x,y,z
-x,y+1/2,-z

loop_
_atom_site_label
_atom_site_type_symbol
_atom_site_fract_x
_atom_site_fract_y
_atom_site_fract_z
_atom_site_U_iso_or_equiv
_atom_site_adp_type
_atom_site_occupancy
_atom_site_symmetry_multiplicity
_atom_site_calc_flag
_atom_site_refinement_flags
_atom_site_disorder_assembly
_atom_site_disorder_group
Rh(1) Rh 0.07942(7) -0.5088(1) 0.17117(5) 0.0257(2) Uani 1.00 1 d . . .
Rh(2) Rh -0.61821(7) -0.0337(1) -0.66533(5) 0.0272(2) Uani 1.00 1 d . . .
Cl(1) Cl -0.1860(3) -0.4797(2) 0.0973(2) 0.0452(7) Uani 1.00 1 d . . .
Cl(2) Cl 0.1027(3) -0.6366(2) 0.0680(2) 0.0465(8) Uani 1.00 1 d . . .
Cl(3) Cl -0.3579(3) 0.0008(2) -0.6912(2) 0.0553(8) Uani 1.00 1 d . . .
Cl(4) Cl -0.5362(4) -0.1286(2) -0.5199(2) 0.0576(9) Uani 1.00 1 d . . .
S(1) S -0.0265(3) -0.5959(2) 0.2944(2) 0.0359(6) Uani 1.00 1 d . . .
S(2) S 0.0498(4) -0.7535(2) 0.4267(3) 0.063(1) Uani 1.00 1 d . . .
S(3) S -0.6174(3) -0.1596(2) -0.7733(2) 0.0361(7) Uani 1.00 1 d . . .
S(4) S -0.5439(4) -0.2025(3) -0.9850(3) 0.071(1) Uani 1.00 1 d . . .
C(1) C 0.3193(9) -0.4848(6) 0.2155(7) 0.033(2) Uani 1.00 1 d . . .
C(2) C 0.238(1) -0.4404(7) 0.2877(7) 0.037(3) Uani 1.00 1 d . . .
C(3) C 0.133(1) -0.3805(7) 0.2326(8) 0.040(3) Uani 1.00 1 d . . .
C(4) C 0.158(1) -0.3824(7) 0.1239(8) 0.040(3) Uani 1.00 1 d . . .
C(5) C 0.273(1) -0.4433(7) 0.1152(7) 0.034(3) Uani 1.00 1 d . . .
C(6) C 0.446(1) -0.5511(8) 0.2377(8) 0.046(3) Uani 1.00 1 d . . .
C(7) C 0.258(1) -0.4545(9) 0.4035(8) 0.056(4) Uani 1.00 1 d . . .
C(8) C 0.035(1) -0.3162(8) 0.275(1) 0.063(4) Uani 1.00 1 d . . .
C(9) C 0.079(1) -0.3245(9) 0.038(1) 0.068(4) Uani 1.00 1 d . . .
C(10) C 0.337(1) -0.466(1) 0.0182(8) 0.061(4) Uani 1.00 1 d . . .
C(11) C 0.121(1) -0.6759(9) 0.3441(9) 0.052(3) Uani 1.00 1 d . . .
C(12) C -0.099(2) -0.8045(8) 0.338(1) 0.072(5) Uani 1.00 1 d . . .
C(13) C -0.227(1) -0.7392(8) 0.290(1) 0.061(4) Uani 1.00 1 d . . .
C(14) C -0.171(1) -0.6672(8) 0.2215(9) 0.050(3) Uani 1.00 1 d . . .
C(15) C -0.8480(9) -0.0082(6) -0.6353(7) 0.032(2) Uani 1.00 1 d . . .
C(16) C -0.744(1) 0.0483(7) -0.5720(7) 0.035(3) Uani 1.00 1 d . . .
C(17) C -0.672(1) 0.1032(6) -0.6384(7) 0.030(2) Uani 1.00 1 d . . .
C(18) C -0.725(1) 0.0784(7) -0.7440(7) 0.037(3) Uani 1.00 1 d . . .
C(19) C -0.841(1) 0.0115(7) -0.7420(7) 0.035(2) Uani 1.00 1 d . . .
C(20) C -0.954(1) -0.0743(8) -0.5958(9) 0.048(3) Uani 1.00 1 d . . .
C(21) C -0.723(1) 0.0544(8) -0.4572(8) 0.048(3) Uani 1.00 1 d . . .
C(22) C -0.558(1) 0.1732(8) -0.6073(8) 0.048(3) Uani 1.00 1 d . . .
C(23) C -0.684(1) 0.1222(7) -0.8367(8) 0.045(3) Uani 1.00 1 d . . .
C(24) C -0.942(1) -0.0294(7) -0.8309(7) 0.044(3) Uani 1.00 1 d . . .
C(25) C -0.570(1) -0.1187(8) -0.8950(8) 0.046(3) Uani 1.00 1 d . . .
C(26) C -0.442(1) -0.2185(7) -0.7318(9) 0.045(3) Uani 1.00 1 d . . .
C(27) C -0.4071(9) -0.3000(6) -0.8026(7) 0.028(2) Uani 1.00 1 d . . .
C(28) C -0.378(1) -0.2555(8) -0.9120(9) 0.056(4) Uani 1.00 1 d . . .
H(1) H 0.413(1) -0.6054(8) 0.2072(9) 0.055(3) Uiso 1.00 1 c . . .
H(2) H 0.473(1) -0.5579(8) 0.3104(9) 0.055(3) Uiso 1.00 1 c . . .
H(3) H 0.534(1) -0.5315(8) 0.2093(9) 0.055(3) Uiso 1.00 1 c . . .
H(4) H 0.163(1) -0.4739(9) 0.4225(8) 0.066(4) Uiso 1.00 1 c . . .
H(5) H 0.287(1) -0.4010(9) 0.4382(8) 0.066(4) Uiso 1.00 1 c . . .
H(6) H 0.335(1) -0.4970(9) 0.4233(8) 0.066(4) Uiso 1.00 1 c . . .
H(7) H 0.097(1) -0.2700(7) 0.308(1) 0.079(5) Uiso 1.00 1 c . . .
H(8) H -0.017(1) -0.3437(7) 0.325(1) 0.079(5) Uiso 1.00 1 c . . .
H(9) H -0.038(1) -0.2930(7) 0.221(1) 0.079(5) Uiso 1.00 1 c . . .
H(10) H 0.153(1) -0.2975(9) 0.002(1) 0.083(5) Uiso 1.00 1 c . . .
H(11) H 0.021(1) -0.2813(9) 0.066(1) 0.083(5) Uiso 1.00 1 c . . .
H(12) H 0.011(1) -0.3589(9) -0.011(1) 0.083(5) Uiso 1.00 1 c . . .
H(13) H 0.260(1) -0.493(1) -0.0302(8) 0.078(5) Uiso 1.00 1 c . . .
H(14) H 0.422(1) -0.505(1) 0.0344(8) 0.078(5) Uiso 1.00 1 c . . .
H(15) H 0.371(1) -0.414(1) -0.0116(8) 0.078(5) Uiso 1.00 1 c . . .
H(16) H 0.206(1) -0.6463(9) 0.3820(9) 0.063(4) Uiso 1.00 1 c . . .
H(17) H 0.153(1) -0.7059(9) 0.2872(9) 0.063(4) Uiso 1.00 1 c . . .
H(18) H -0.145(2) -0.8495(8) 0.374(1) 0.090(6) Uiso 1.00 1 c . . .
H(19) H -0.054(2) -0.8302(8) 0.283(1) 0.090(6) Uiso 1.00 1 c . . .
H(20) H -0.268(1) -0.7118(8) 0.345(1) 0.076(4) Uiso 1.00 1 c . . .
H(21) H -0.306(1) -0.7718(8) 0.249(1) 0.076(4) Uiso 1.00 1 c . . .
H(22) H -0.126(1) -0.6946(8) 0.1674(8) 0.060(3) Uiso 1.00 1 c . . .
H(23) H -0.256(1) -0.6331(8) 0.1921(8) 0.060(3) Uiso 1.00 1 c . . .
H(24) H -1.056(1) -0.0523(8) -0.6065(9) 0.061(4) Uiso 1.00 1 c . . .
H(25) H -0.922(1) -0.0840(8) -0.5239(9) 0.061(4) Uiso 1.00 1 c . . .
H(26) H -0.951(1) -0.1278(8) -0.6323(9) 0.061(4) Uiso 1.00 1 c . . .
H(27) H -0.618(1) 0.0453(8) -0.4300(8) 0.060(4) Uiso 1.00 1 c . . .
H(28) H -0.784(1) 0.0111(8) -0.4304(8) 0.060(4) Uiso 1.00 1 c . . .
H(29) H -0.754(1) 0.1106(8) -0.4375(8) 0.060(4) Uiso 1.00 1 c . . .
H(30) H -0.463(1) 0.1478(8) -0.5800(8) 0.058(3) Uiso 1.00 1 c . . .
H(31) H -0.593(1) 0.2097(8) -0.5572(8) 0.058(3) Uiso 1.00 1 c . . .
H(32) H -0.546(1) 0.2075(8) -0.6669(8) 0.058(3) Uiso 1.00 1 c . . .
H(33) H -0.577(1) 0.1137(7) -0.8390(8) 0.054(3) Uiso 1.00 1 c . . .
H(34) H -0.705(1) 0.1826(7) -0.8330(8) 0.054(3) Uiso 1.00 1 c . . .
H(35) H -0.742(1) 0.0980(7) -0.8973(8) 0.054(3) Uiso 1.00 1 c . . .
H(36) H -0.926(1) -0.0016(7) -0.8933(7) 0.053(3) Uiso 1.00 1 c . . .
H(37) H -1.047(1) -0.0225(7) -0.8219(7) 0.053(3) Uiso 1.00 1 c . . .
H(38) H -0.919(1) -0.0896(7) -0.8339(7) 0.052(3) Uiso 1.00 1 c . . .
H(39) H -0.477(1) -0.0859(7) -0.8808(7) 0.056(3) Uiso 1.00 1 c . . .
H(40) H -0.651(1) -0.0814(7) -0.9256(7) 0.056(3) Uiso 1.00 1 c . . .
H(41) H -0.446(1) -0.2402(7) -0.6640(9) 0.054(3) Uiso 1.00 1 c . . .
H(42) H -0.359(1) -0.1785(7) -0.7290(9) 0.054(3) Uiso 1.00 1 c . . .
H(43) H -0.4926(9) -0.3381(6) -0.8140(7) 0.035(3) Uiso 1.00 1 c . . .
H(44) H -0.3185(9) -0.3303(6) -0.7716(7) 0.035(3) Uiso 1.00 1 c . . .
H(45) H -0.299(1) -0.2129(8) -0.8971(9) 0.070(4) Uiso 1.00 1 c . . .
H(46) H -0.345(1) -0.2999(8) -0.9544(9) 0.070(4) Uiso 1.00 1 c . . .

loop_
_atom_site_aniso_label
_atom_site_aniso_U_11
_atom_site_aniso_U_22
_atom_site_aniso_U_33
_atom_site_aniso_U_12
_atom_site_aniso_U_13
_atom_site_aniso_U_23
Rh(1) 0.0230(3) 0.0289(4) 0.0249(3) -0.0005(3) 0.0026(2) -0.0014(3)
Rh(2) 0.0252(3) 0.0297(4) 0.0260(3) 0.0023(3) 0.0015(2) -0.0002(3)
Cl(1) 0.027(1) 0.057(2) 0.048(1) 0.003(1) -0.004(1) 0.007(1)
Cl(2) 0.051(1) 0.044(2) 0.048(1) -0.005(1) 0.017(1) -0.016(1)
Cl(3) 0.029(1) 0.048(2) 0.090(2) -0.004(1) 0.011(1) -0.016(2)
Cl(4) 0.081(2) 0.052(2) 0.037(1) 0.025(2) 0.000(1) 0.006(1)
S(1) 0.036(1) 0.038(1) 0.036(1) 0.002(1) 0.013(1) 0.005(1)
S(2) 0.084(2) 0.044(2) 0.066(2) 0.016(2) 0.028(2) 0.023(2)
S(3) 0.030(1) 0.043(1) 0.037(1) -0.000(1) 0.010(1) -0.003(1)
S(4) 0.073(2) 0.084(3) 0.059(2) 0.011(2) 0.021(2) -0.012(2)
C(1) 0.020(4) 0.044(6) 0.035(5) -0.004(4) 0.001(3) -0.001(4)
C(2) 0.025(4) 0.048(6) 0.037(5) -0.006(4) 0.004(4) -0.007(4)
C(3) 0.033(5) 0.035(5) 0.052(6) -0.010(4) 0.005(4) -0.014(5)
C(4) 0.032(5) 0.039(6) 0.046(6) -0.011(4) 0.000(4) 0.007(5)
C(5) 0.026(4) 0.036(5) 0.039(5) -0.006(4) 0.003(4) -0.003(4)
C(6) 0.028(5) 0.055(7) 0.053(6) 0.009(5) -0.000(4) 0.007(5)
C(7) 0.058(7) 0.070(9) 0.038(6) -0.015(6) 0.004(5) -0.011(6)
C(8) 0.050(7) 0.037(7) 0.10(1) -0.000(5) 0.023(7) -0.019(7)
C(9) 0.048(7) 0.066(9) 0.09(1) 0.002(6) -0.002(6) 0.032(8)
C(10) 0.037(6) 0.11(1) 0.043(6) -0.014(6) 0.021(5) -0.003(7)
C(11) 0.040(6) 0.072(9) 0.045(6) 0.016(6) 0.012(5) 0.017(6)
C(12) 0.10(1) 0.034(7) 0.09(1) -0.010(7) 0.043(9) 0.012(6)
C(13) 0.057(7) 0.038(7) 0.10(1) -0.012(5) 0.035(7) 0.005(6)
C(14) 0.045(6) 0.051(7) 0.055(7) -0.008(5) 0.013(5) 0.002(5)
C(15) 0.027(4) 0.034(5) 0.037(5) 0.011(4) 0.007(3) 0.001(4)
C(16) 0.029(5) 0.048(6) 0.027(5) 0.004(4) 0.003(4) 0.003(4)
C(17) 0.029(4) 0.024(5) 0.037(5) 0.008(4) 0.006(4) -0.005(4)
C(18) 0.035(5) 0.048(6) 0.028(5) 0.011(4) 0.002(4) 0.010(4)
C(19) 0.025(4) 0.052(6) 0.028(4) 0.011(4) 0.005(3) 0.006(4)
C(20) 0.039(6) 0.051(7) 0.057(7) -0.003(5) 0.021(5) -0.002(5)
C(21) 0.058(7) 0.051(7) 0.037(5) 0.010(6) 0.008(5) -0.010(5)
C(22) 0.047(6) 0.057(7) 0.040(6) -0.005(5) 0.007(5) -0.009(5)
C(23) 0.062(7) 0.034(6) 0.037(6) -0.006(5) 0.006(5) 0.001(4)
C(24) 0.040(5) 0.049(7) 0.040(5) 0.003(5) -0.005(4) -0.000(5)
C(25) 0.062(7) 0.045(6) 0.033(5) 0.010(5) 0.014(5) -0.003(5)
C(26) 0.045(6) 0.034(6) 0.056(7) 0.005(5) 0.004(5) -0.002(5)
C(27) 0.019(4) 0.033(5) 0.034(5) 0.002(3) 0.013(3) -0.018(4)
C(28) 0.056(7) 0.053(7) 0.067(8) 0.010(6) 0.031(6) -0.009(6)

loop_
_atom_type_symbol
_atom_type_description
_atom_type_scat_dispersion_real
_atom_type_scat_dispersion_imag
_atom_type_scat_source
C C 0.003 0.002
;
International Tables for Crystallography
(1992, Vol. C, Tables 4.2.6.8 and 6.1.1.4)
;
H H 0.000 0.000
;
International Tables for Crystallography
(1992, Vol. C, Table 6.1.1.4)
;
Cl Cl 0.148 0.159
;
International Tables for Crystallography
(1992, Vol. C, Tables 4.2.6.8 and 6.1.1.4)
;
S S 0.125 0.123
;
International Tables for Crystallography
(1992, Vol. C, Tables 4.2.6.8 and 6.1.1.4)
;
Rh Rh -1.118 0.919
;
International Tables for Crystallography
(1992, Vol. C, Tables 4.2.6.8 and 6.1.1.4)
;

loop_
_geom_angle_atom_site_label_1
_geom_angle_atom_site_label_2
_geom_angle_atom_site_label_3
_geom_angle
_geom_angle_publ_flag
_geom_angle_site_symmetry_1
_geom_angle_site_symmetry_2
_geom_angle_site_symmetry_3
Cl(1) Rh(1) Cl(2) 94.9(1) yes . . .
Cl(1) Rh(1) S(1) 85.39(9) yes . . .
Cl(1) Rh(1) C(1) 158.1(3) yes . . .
Cl(1) Rh(1) C(2) 131.8(3) yes . . .
Cl(1) Rh(1) C(3) 97.1(3) yes . . .
Cl(1) Rh(1) C(4) 92.9(3) yes . . .
Cl(1) Rh(1) C(5) 122.1(2) yes . . .
Cl(2) Rh(1) S(1) 89.9(1) yes . . .
Cl(2) Rh(1) C(1) 97.3(3) yes . . .
Cl(2) Rh(1) C(2) 133.3(3) yes . . .
Cl(2) Rh(1) C(3) 157.3(3) yes . . .
Cl(2) Rh(1) C(4) 120.5(3) yes . . .
Cl(2) Rh(1) C(5) 92.8(3) yes . . .
S(1) Rh(1) C(1) 112.7(3) yes . . .
S(1) Rh(1) C(2) 94.2(3) yes . . .
S(1) Rh(1) C(3) 110.2(3) yes . . .
S(1) Rh(1) C(4) 149.5(3) yes . . .
S(1) Rh(1) C(5) 151.9(2) yes . . .
C(1) Rh(1) C(2) 39.0(4) yes . . .
C(1) Rh(1) C(3) 65.8(4) yes . . .
C(1) Rh(1) C(4) 65.2(4) yes . . .
C(1) Rh(1) C(5) 39.3(3) yes . . .
C(2) Rh(1) C(3) 38.3(4) yes . . .
C(2) Rh(1) C(4) 64.6(4) yes . . .
C(2) Rh(1) C(5) 64.1(4) yes . . .
C(3) Rh(1) C(4) 39.7(4) yes . . .
C(3) Rh(1) C(5) 64.5(4) yes . . .
C(4) Rh(1) C(5) 37.2(4) yes . . .
Cl(3) Rh(2) Cl(4) 93.7(1) yes . . .
Cl(3) Rh(2) S(3) 90.4(1) yes . . .
Cl(3) Rh(2) C(15) 156.8(3) yes . . .
Cl(3) Rh(2) C(16) 121.8(3) yes . . .
Cl(3) Rh(2) C(17) 92.7(3) yes . . .
Cl(3) Rh(2) C(18) 96.6(3) yes . . .
Cl(3) Rh(2) C(19) 132.1(3) yes . . .
Cl(4) Rh(2) S(3) 87.1(1) yes . . .
Cl(4) Rh(2) C(15) 98.2(3) yes . . .
Cl(4) Rh(2) C(16) 91.4(3) yes . . .
Cl(4) Rh(2) C(17) 119.8(3) yes . . .
Cl(4) Rh(2) C(18) 156.4(3) yes . . .
Cl(4) Rh(2) C(19) 134.0(3) yes . . .
S(3) Rh(2) C(15) 109.9(3) yes . . .
S(3) Rh(2) C(16) 147.8(3) yes . . .
S(3) Rh(2) C(17) 152.6(2) yes . . .
S(3) Rh(2) C(18) 113.9(3) yes . . .
S(3) Rh(2) C(19) 94.0(3) yes . . .
C(15) Rh(2) C(16) 38.5(3) yes . . .
C(15) Rh(2) C(17) 64.1(4) yes . . .
C(15) Rh(2) C(18) 65.5(4) yes . . .
C(15) Rh(2) C(19) 38.8(3) yes . . .
C(16) Rh(2) C(17) 38.1(4) yes . . .
C(16) Rh(2) C(18) 65.2(4) yes . . .
C(16) Rh(2) C(19) 64.6(3) yes . . .
C(17) Rh(2) C(18) 38.7(3) yes . . .
C(17) Rh(2) C(19) 64.3(3) yes . . .
C(18) Rh(2) C(19) 39.1(4) yes . . .
C(11) S(1) C(14) 100.6(5) yes . . .
C(11) S(1) Rh(1) 106.5(4) yes . . .
C(14) S(1) Rh(1) 107.1(4) yes . . .
C(11) S(2) C(12) 101.0(6) yes . . .
C(25) S(3) C(26) 97.8(5) yes . . .
C(25) S(3) Rh(2) 105.0(4) yes . . .
C(26) S(3) Rh(2) 107.9(4) yes . . .
C(25) S(4) C(28) 98.6(5) yes . . .
C(2) C(1) C(5) 106.5(8) yes . . .
C(2) C(1) C(6) 128.4(8) yes . . .
C(2) C(1) Rh(1) 72.0(5) yes . . .
C(5) C(1) C(6) 124.4(9) yes . . .
C(5) C(1) Rh(1) 72.7(5) yes . . .
C(6) C(1) Rh(1) 127.6(7) yes . . .
C(3) C(2) C(7) 124(1) yes . . .
C(3) C(2) Rh(1) 69.9(5) yes . . .
C(7) C(2) Rh(1) 126.4(8) yes . . .
C(7) C(2) C(1) 126.6(9) yes . . .
C(1) C(2) C(3) 109.0(8) yes . . .
C(1) C(2) Rh(1) 69.1(5) yes . . .
C(4) C(3) C(8) 124(1) yes . . .
C(4) C(3) Rh(1) 71.2(6) yes . . .
C(8) C(3) Rh(1) 130.1(7) yes . . .
C(8) C(3) C(2) 127(1) yes . . .
C(2) C(3) C(4) 107.1(9) yes . . .
C(2) C(3) Rh(1) 71.7(6) yes . . .
C(5) C(4) C(9) 126(1) yes . . .
C(5) C(4) Rh(1) 72.2(6) yes . . .
C(9) C(4) Rh(1) 127.0(7) yes . . .
C(9) C(4) C(3) 125(1) yes . . .
C(3) C(4) C(5) 108.1(9) yes . . .
C(3) C(4) Rh(1) 69.1(6) yes . . .
C(10) C(5) Rh(1) 125.9(7) yes . . .
C(10) C(5) C(1) 124.7(9) yes . . .
C(10) C(5) C(4) 126.3(9) yes . . .
C(1) C(5) Rh(1) 68.0(5) yes . . .
C(1) C(5) C(4) 108.9(9) yes . . .
C(4) C(5) Rh(1) 70.6(6) yes . . .
H(1) C(6) H(2) 109(1) no . . .
H(1) C(6) H(3) 109(1) no . . .
H(1) C(6) C(1) 109.7(8) no . . .
H(2) C(6) H(3) 109.3(9) no . . .
H(2) C(6) C(1) 109(1) no . . .
H(3) C(6) C(1) 109(1) no . . .
H(4) C(7) H(5) 109(1) no . . .
H(4) C(7) H(6) 109(1) no . . .
H(4) C(7) C(2) 109.7(9) no . . .
H(5) C(7) H(6) 109(1) no . . .
H(5) C(7) C(2) 109(1) no . . .
H(6) C(7) C(2) 109(1) no . . .
H(7) C(8) H(8) 109(1) no . . .
H(7) C(8) H(9) 109(1) no . . .
H(7) C(8) C(3) 109(1) no . . .
H(8) C(8) H(9) 109(1) no . . .
H(8) C(8) C(3) 109(1) no . . .
H(9) C(8) C(3) 109(1) no . . .
H(10) C(9) H(11) 109(1) no . . .
H(10) C(9) H(12) 108(1) no . . .
H(10) C(9) C(4) 109(1) no . . .
H(11) C(9) H(12) 109(1) no . . .
H(11) C(9) C(4) 109(1) no . . .
H(12) C(9) C(4) 109(1) no . . .
H(13) C(10) H(14) 108(1) no . . .
H(13) C(10) H(15) 109(1) no . . .
H(13) C(10) C(5) 109.5(9) no . . .
H(14) C(10) H(15) 109(1) no . . .
H(14) C(10) C(5) 109(1) no . . .
H(15) C(10) C(5) 109(1) no . . .
H(16) C(11) H(17) 109(1) no . . .
H(16) C(11) S(1) 109(1) no . . .
H(16) C(11) S(2) 109.0(9) no . . .
H(17) C(11) S(1) 109.0(8) no . . .
H(17) C(11) S(2) 108(1) no . . .
S(1) C(11) S(2) 111.4(6) yes . . .
C(13) C(12) H(18) 109(1) no . . .
C(13) C(12) H(19) 108(1) no . . .
C(13) C(12) S(2) 112.9(9) yes . . .
H(18) C(12) H(19) 108(1) no . . .
H(18) C(12) S(2) 108(1) no . . .
H(19) C(12) S(2) 108(1) no . . .
C(14) C(13) H(20) 108(1) no . . .
C(14) C(13) H(21) 108(1) no . . .
C(14) C(13) C(12) 114(1) yes . . .
H(20) C(13) H(21) 109(1) no . . .
H(20) C(13) C(12) 108(1) no . . .
H(21) C(13) C(12) 108(1) no . . .
H(22) C(14) H(23) 109(1) no . . .
H(22) C(14) S(1) 108.7(9) no . . .
H(22) C(14) C(13) 108(1) no . . .
H(23) C(14) S(1) 109.0(9) no . . .
H(23) C(14) C(13) 108(1) no . . .
S(1) C(14) C(13) 112.4(8) yes . . .
C(16) C(15) C(19) 108.4(8) yes . . .
C(16) C(15) C(20) 125.4(8) yes . . .
C(16) C(15) Rh(2) 71.4(5) yes . . .
C(19) C(15) C(20) 126.1(8) yes . . .
C(19) C(15) Rh(2) 71.3(5) yes . . .
C(20) C(15) Rh(2) 125.6(7) yes . . .
C(17) C(16) C(21) 125.2(9) yes . . .
C(17) C(16) Rh(2) 71.8(5) yes . . .
C(21) C(16) Rh(2) 127.3(7) yes . . .
C(21) C(16) C(15) 126.5(9) yes . . .
C(15) C(16) C(17) 108.1(8) yes . . .
C(15) C(16) Rh(2) 70.1(5) yes . . .
C(18) C(17) C(22) 124.1(9) yes . . .
C(18) C(17) Rh(2) 68.9(5) yes . . .
C(22) C(17) Rh(2) 125.5(7) yes . . .
C(22) C(17) C(16) 127.4(8) yes . . .
C(16) C(17) C(18) 108.5(8) yes . . .
C(16) C(17) Rh(2) 70.1(5) yes . . .
C(19) C(18) C(23) 126.9(8) yes . . .
C(19) C(18) Rh(2) 71.4(5) yes . . .
C(23) C(18) Rh(2) 127.5(7) yes . . .
C(23) C(18) C(17) 125.4(9) yes . . .
C(17) C(18) C(19) 107.3(8) yes . . .
C(17) C(18) Rh(2) 72.4(5) yes . . .
C(24) C(19) Rh(2) 128.0(7) yes . . .
C(24) C(19) C(15) 123.9(8) yes . . .
C(24) C(19) C(18) 128.5(8) yes . . .
C(15) C(19) Rh(2) 69.9(5) yes . . .
C(15) C(19) C(18) 107.6(7) yes . . .
C(18) C(19) Rh(2) 69.4(5) yes . . .
S(3) C(25) S(4) 113.5(6) yes . . .
C(27) C(26) S(3) 116.5(6) yes . . .
C(28) C(27) C(26) 104.3(8) yes . . .
S(4) C(28) C(27) 115.2(8) yes . . .

loop_
_geom_bond_atom_site_label_1
_geom_bond_atom_site_label_2
_geom_bond_distance
_geom_bond_publ_flag
_geom_bond_site_symmetry_1
_geom_bond_site_symmetry_2
Rh(1) Cl(1) 2.428(2) yes . .
Rh(1) Cl(2) 2.402(3) yes . .
Rh(1) S(1) 2.386(3) yes . .
Rh(1) C(1) 2.133(8) yes . .
Rh(1) C(2) 2.171(9) yes . .
Rh(1) C(3) 2.15(1) yes . .
Rh(1) C(4) 2.18(1) yes . .
Rh(1) C(5) 2.20(1) yes . .
Rh(2) Cl(3) 2.423(3) yes . .
Rh(2) Cl(4) 2.413(3) yes . .
Rh(2) S(3) 2.389(3) yes . .
Rh(2) C(15) 2.152(8) yes . .
Rh(2) C(16) 2.17(1) yes . .
Rh(2) C(17) 2.191(9) yes . .
Rh(2) C(18) 2.14(1) yes . .
Rh(2) C(19) 2.171(8) yes . .
S(1) C(11) 1.83(1) yes . .
S(1) C(14) 1.83(1) yes . .
S(2) C(11) 1.78(1) yes . .
S(2) C(12) 1.79(1) yes . .
S(3) C(25) 1.82(1) yes . .
S(3) C(26) 1.80(1) yes . .
S(4) C(25) 1.78(1) yes . .
S(4) C(28) 1.81(1) yes . .
C(1) C(2) 1.44(1) yes . .
C(1) C(5) 1.46(1) yes . .
C(1) C(6) 1.50(1) yes . .
C(2) C(3) 1.42(1) yes . .
C(2) C(7) 1.51(1) yes . .
C(3) C(4) 1.47(2) yes . .
C(3) C(8) 1.47(2) yes . .
C(4) C(5) 1.40(1) yes . .
C(4) C(9) 1.52(2) yes . .
C(5) C(10) 1.50(2) yes . .
C(12) C(13) 1.56(2) yes . .
C(13) C(14) 1.55(2) yes . .
C(15) C(16) 1.42(1) yes . .
C(15) C(19) 1.43(1) yes . .
C(15) C(20) 1.52(1) yes . .
C(16) C(17) 1.42(1) yes . .
C(16) C(21) 1.49(1) yes . .
C(17) C(18) 1.44(1) yes . .
C(17) C(22) 1.48(1) yes . .
C(18) C(19) 1.44(1) yes . .
C(18) C(23) 1.48(1) yes . .
C(19) C(24) 1.49(1) yes . .
C(26) C(27) 1.61(1) yes . .
C(27) C(28) 1.64(2) yes . .

loop_
_geom_contact_atom_site_label_1
_geom_contact_atom_site_label_2
_geom_contact_distance
_geom_contact_publ_flag
_geom_contact_site_symmetry_1
_geom_contact_site_symmetry_2
Rh(1) Cl(1) 2.428(2) yes . 55501
Rh(1) Cl(2) 2.402(3) yes . 55501
Rh(1) S(1) 2.386(3) yes . 55501
Rh(1) C(1) 2.133(8) yes . 55501
Rh(1) C(2) 2.171(9) yes . 55501
Rh(1) C(3) 2.15(1) yes . 55501
Rh(1) C(4) 2.18(1) yes . 55501
Rh(1) C(5) 2.20(1) yes . 55501
Rh(1) C(6) 3.276(9) yes . 55501
Rh(1) C(7) 3.30(1) yes . 55501
Rh(1) C(8) 3.30(1) yes . 55501
Rh(1) C(9) 3.32(1) yes . 55501
Rh(1) C(10) 3.31(1) yes . 55501
Rh(1) C(11) 3.39(1) yes . 55501
Rh(1) C(14) 3.40(1) yes . 55501
Rh(2) Cl(3) 2.423(3) yes . 55501
Rh(2) Cl(4) 2.413(3) yes . 55501
Rh(2) S(3) 2.389(3) yes . 55501
Rh(2) C(15) 2.152(8) yes . 55501
Rh(2) C(16) 2.17(1) yes . 55501
Rh(2) C(17) 2.191(9) yes . 55501
Rh(2) C(18) 2.14(1) yes . 55501
Rh(2) C(19) 2.171(8) yes . 55501
Rh(2) C(20) 3.28(1) yes . 55501
Rh(2) C(21) 3.29(1) yes . 55501
Rh(2) C(22) 3.28(1) yes . 55501
Rh(2) C(23) 3.26(1) yes . 55501
Rh(2) C(24) 3.303(9) yes . 55501
Rh(2) C(25) 3.36(1) yes . 55501
Rh(2) C(26) 3.40(1) yes . 55501
Cl(1) Rh(1) 2.428(2) yes . 55501
Cl(1) Cl(2) 3.559(4) yes . 55501
Cl(1) S(1) 3.264(4) yes . 55501
Cl(1) C(3) 3.43(1) yes . 55501
Cl(1) C(4) 3.34(1) yes . 55501
Cl(1) C(9) 3.50(1) yes . 55501
Cl(1) C(14) 3.29(1) yes . 55501
Cl(2) Rh(1) 2.402(3) yes . 55501
Cl(2) Cl(1) 3.559(4) yes . 55501
Cl(2) S(1) 3.382(4) yes . 55501
Cl(2) C(1) 3.410(9) yes . 55501
Cl(2) C(5) 3.33(1) yes . 55501
Cl(2) C(9) 3.47(1) yes . 54502
Cl(2) C(10) 3.46(1) yes . 55501
Cl(2) C(14) 3.39(1) yes . 55501
Cl(2) C(24) 3.60(1) yes . 44402
Cl(3) Rh(2) 2.423(3) yes . 55501
Cl(3) Cl(4) 3.529(4) yes . 55501
Cl(3) S(3) 3.414(4) yes . 55501
Cl(3) C(17) 3.341(9) yes . 55501
Cl(3) C(18) 3.41(1) yes . 55501
Cl(3) C(22) 3.44(1) yes . 55501
Cl(3) C(25) 3.52(1) yes . 55501
Cl(3) C(26) 3.46(1) yes . 55501
Cl(4) Rh(2) 2.413(3) yes . 55501
Cl(4) Cl(3) 3.529(4) yes . 55501
Cl(4) S(3) 3.310(4) yes . 55501
Cl(4) C(15) 3.455(9) yes . 55501
Cl(4) C(16) 3.28(1) yes . 55501
Cl(4) C(21) 3.41(1) yes . 55501
Cl(4) C(22) 3.50(1) yes . 44402
Cl(4) C(26) 3.31(1) yes . 55501
S(1) Rh(1) 2.386(3) yes . 55501
S(1) Cl(1) 3.264(4) yes . 55501
S(1) Cl(2) 3.382(4) yes . 55501
S(1) S(2) 2.984(4) yes . 55501
S(1) C(2) 3.34(1) yes . 55501
S(1) C(7) 3.45(1) yes . 55501
S(1) C(11) 1.83(1) yes . 55501
S(1) C(12) 3.32(1) yes . 55501
S(1) C(13) 2.81(1) yes . 55501
S(1) C(14) 1.83(1) yes . 55501
S(2) S(1) 2.984(4) yes . 55501
S(2) C(12) 1.79(1) yes . 55501
S(2) C(13) 2.80(1) yes . 55501
S(2) C(14) 3.33(1) yes . 55501
S(3) Rh(2) 2.389(3) yes . 55501
S(3) Cl(3) 3.414(4) yes . 55501
S(3) Cl(4) 3.310(4) yes . 55501
S(3) S(4) 3.006(5) yes . 55501
S(3) C(19) 3.34(1) yes . 55501
S(3) C(24) 3.47(1) yes . 55501
S(3) C(25) 1.82(1) yes . 55501
S(3) C(26) 1.80(1) yes . 55501
S(3) C(27) 2.900(9) yes . 55501
S(3) C(28) 3.32(1) yes . 55501
S(4) S(3) 3.006(5) yes . 55501
S(4) C(26) 3.30(1) yes . 55501
S(4) C(27) 2.912(9) yes . 55501
S(4) C(28) 1.81(1) yes . 55501
C(1) Rh(1) 2.133(8) yes . 55501
C(1) Cl(2) 3.410(9) yes . 55501
C(1) C(3) 2.32(1) yes . 55501
C(1) C(4) 2.32(1) yes . 55501
C(1) C(7) 2.63(1) yes . 55501
C(1) C(10) 2.62(1) yes . 55501
C(2) Rh(1) 2.171(9) yes . 55501
C(2) S(1) 3.34(1) yes . 55501
C(2) C(4) 2.32(1) yes . 55501
C(2) C(5) 2.32(1) yes . 55501
C(2) C(6) 2.65(1) yes . 55501
C(2) C(8) 2.60(2) yes . 55501
C(3) Rh(1) 2.15(1) yes . 55501
C(3) Cl(1) 3.43(1) yes . 55501
C(3) C(1) 2.32(1) yes . 55501
C(3) C(5) 2.32(1) yes . 55501
C(3) C(7) 2.59(1) yes . 55501
C(3) C(9) 2.66(2) yes . 55501
C(4) Rh(1) 2.18(1) yes . 55501
C(4) Cl(1) 3.34(1) yes . 55501
C(4) C(1) 2.32(1) yes . 55501
C(4) C(2) 2.32(1) yes . 55501
C(4) C(8) 2.60(2) yes . 55501
C(4) C(10) 2.59(2) yes . 55501
C(5) Rh(1) 2.20(1) yes . 55501
C(5) Cl(2) 3.33(1) yes . 55501
C(5) C(2) 2.32(1) yes . 55501
C(5) C(3) 2.32(1) yes . 55501
C(5) C(6) 2.62(1) yes . 55501
C(5) C(9) 2.59(2) yes . 55501
C(6) Rh(1) 3.276(9) yes . 55501
C(6) C(2) 2.65(1) yes . 55501
C(6) C(5) 2.62(1) yes . 55501
C(6) C(7) 3.27(2) yes . 55501
C(6) C(10) 3.16(2) yes . 55501
C(7) Rh(1) 3.30(1) yes . 55501
C(7) S(1) 3.45(1) yes . 55501
C(7) C(1) 2.63(1) yes . 55501
C(7) C(3) 2.59(1) yes . 55501
C(7) C(6) 3.27(2) yes . 55501
C(7) C(8) 3.18(2) yes . 55501
C(8) Rh(1) 3.30(1) yes . 55501
C(8) C(2) 2.60(2) yes . 55501
C(8) C(4) 2.60(2) yes . 55501
C(8) C(7) 3.18(2) yes . 55501
C(8) C(9) 3.18(2) yes . 55501
C(9) Rh(1) 3.32(1) yes . 55501
C(9) Cl(1) 3.50(1) yes . 55501
C(9) Cl(2) 3.47(1) yes . 55502
C(9) C(3) 2.66(2) yes . 55501
C(9) C(5) 2.59(2) yes . 55501
C(9) C(8) 3.18(2) yes . 55501
C(9) C(10) 3.18(2) yes . 55501
C(10) Rh(1) 3.31(1) yes . 55501
C(10) Cl(2) 3.46(1) yes . 55501
C(10) C(1) 2.62(1) yes . 55501
C(10) C(4) 2.59(2) yes . 55501
C(10) C(6) 3.16(2) yes . 55501
C(10) C(9) 3.18(2) yes . 55501
C(11) Rh(1) 3.39(1) yes . 55501
C(11) S(1) 1.83(1) yes . 55501
C(11) C(12) 2.76(2) yes . 55501
C(11) C(13) 3.19(2) yes . 55501
C(11) C(14) 2.81(1) yes . 55501
C(12) S(1) 3.32(1) yes . 55501
C(12) S(2) 1.79(1) yes . 55501
C(12) C(11) 2.76(2) yes . 55501
C(12) C(13) 1.56(2) yes . 55501
C(12) C(14) 2.61(2) yes . 55501
C(13) S(1) 2.81(1) yes . 55501
C(13) S(2) 2.80(1) yes . 55501
C(13) C(11) 3.19(2) yes . 55501
C(13) C(12) 1.56(2) yes . 55501
C(13) C(14) 1.55(2) yes . 55501
C(14) Rh(1) 3.40(1) yes . 55501
C(14) Cl(1) 3.29(1) yes . 55501
C(14) Cl(2) 3.39(1) yes . 55501
C(14) S(1) 1.83(1) yes . 55501
C(14) S(2) 3.33(1) yes . 55501
C(14) C(11) 2.81(1) yes . 55501
C(14) C(12) 2.61(2) yes . 55501
C(14) C(13) 1.55(2) yes . 55501
C(15) Rh(2) 2.152(8) yes . 55501
C(15) Cl(4) 3.455(9) yes . 55501
C(15) C(17) 2.31(1) yes . 55501
C(15) C(18) 2.32(1) yes . 55501
C(15) C(21) 2.60(1) yes . 55501
C(15) C(24) 2.58(1) yes . 55501
C(16) Rh(2) 2.17(1) yes . 55501
C(16) Cl(4) 3.28(1) yes . 55501
C(16) C(18) 2.32(1) yes . 55501
C(16) C(19) 2.32(1) yes . 55501
C(16) C(20) 2.62(1) yes . 55501
C(16) C(22) 2.61(2) yes . 55501
C(17) Rh(2) 2.191(9) yes . 55501
C(17) Cl(3) 3.341(9) yes . 55501
C(17) C(15) 2.31(1) yes . 55501
C(17) C(19) 2.32(1) yes . 55501
C(17) C(21) 2.58(1) yes . 55501
C(17) C(23) 2.59(1) yes . 55501
C(18) Rh(2) 2.14(1) yes . 55501
C(18) Cl(3) 3.41(1) yes . 55501
C(18) C(15) 2.32(1) yes . 55501
C(18) C(16) 2.32(1) yes . 55501
C(18) C(22) 2.58(1) yes . 55501
C(18) C(24) 2.64(1) yes . 55501
C(19) Rh(2) 2.171(8) yes . 55501
C(19) S(3) 3.34(1) yes . 55501
C(19) C(16) 2.32(1) yes . 55501
C(19) C(17) 2.32(1) yes . 55501
C(19) C(20) 2.63(2) yes . 55501
C(19) C(23) 2.61(1) yes . 55501
C(20) Rh(2) 3.28(1) yes . 55501
C(20) C(16) 2.62(1) yes . 55501
C(20) C(19) 2.63(2) yes . 55501
C(20) C(21) 3.19(2) yes . 55501
C(20) C(24) 3.16(2) yes . 55501
C(21) Rh(2) 3.29(1) yes . 55501
C(21) Cl(4) 3.41(1) yes . 55501
C(21) C(15) 2.60(1) yes . 55501
C(21) C(17) 2.58(1) yes . 55501
C(21) C(20) 3.19(2) yes . 55501
C(21) C(22) 3.18(2) yes . 55501
C(22) Rh(2) 3.28(1) yes . 55501
C(22) Cl(3) 3.44(1) yes . 55501
C(22) Cl(4) 3.50(1) yes . 45402
C(22) C(16) 2.61(2) yes . 55501
C(22) C(18) 2.58(1) yes . 55501
C(22) C(21) 3.18(2) yes . 55501
C(22) C(23) 3.13(1) yes . 55501
C(23) Rh(2) 3.26(1) yes . 55501
C(23) C(17) 2.59(1) yes . 55501
C(23) C(19) 2.61(1) yes . 55501
C(23) C(22) 3.13(1) yes . 55501
C(23) C(24) 3.26(2) yes . 55501
C(24) Rh(2) 3.303(9) yes . 55501
C(24) Cl(2) 3.60(1) yes . 45402
C(24) S(3) 3.47(1) yes . 55501
C(24) C(15) 2.58(1) yes . 55501
C(24) C(18) 2.64(1) yes . 55501
C(24) C(20) 3.16(2) yes . 55501
C(24) C(23) 3.26(2) yes . 55501
C(25) Rh(2) 3.36(1) yes . 55501
C(25) Cl(3) 3.52(1) yes . 55501
C(25) S(3) 1.82(1) yes . 55501
C(25) C(26) 2.72(1) yes . 55501
C(25) C(27) 3.27(1) yes . 55501
C(25) C(28) 2.72(2) yes . 55501
C(26) Rh(2) 3.40(1) yes . 55501
C(26) Cl(3) 3.46(1) yes . 55501
C(26) Cl(4) 3.31(1) yes . 55501
C(26) S(3) 1.80(1) yes . 55501
C(26) S(4) 3.30(1) yes . 55501
C(26) C(25) 2.72(1) yes . 55501
C(26) C(27) 1.61(1) yes . 55501
C(26) C(28) 2.56(2) yes . 55501
C(27) S(3) 2.900(9) yes . 55501
C(27) S(4) 2.912(9) yes . 55501
C(27) C(25) 3.27(1) yes . 55501
C(27) C(26) 1.61(1) yes . 55501
C(27) C(28) 1.64(2) yes . 55501
C(28) S(3) 3.32(1) yes . 55501
C(28) S(4) 1.81(1) yes . 55501
C(28) C(25) 2.72(2) yes . 55501
C(28) C(26) 2.56(2) yes . 55501
C(28) C(27) 1.64(2) yes . 55501

loop_
_geom_torsion_atom_site_label_1
_geom_torsion_atom_site_label_2
_geom_torsion_atom_site_label_3
_geom_torsion_atom_site_label_4
_geom_torsion
_geom_torsion_publ_flag
_geom_torsion_site_symmetry_1
_geom_torsion_site_symmetry_2
_geom_torsion_site_symmetry_3
_geom_torsion_site_symmetry_4
Cl(1) Rh(1) S(1) C(11) 156.1(4) yes . . . .
Cl(1) Rh(1) S(1) C(14) 49.2(4) yes . . . .
Cl(2) Rh(1) S(1) C(11) 61.2(4) yes . . . .
Cl(2) Rh(1) S(1) C(14) -45.7(4) yes . . . .
C(1) Rh(1) S(1) C(11) -36.7(4) yes . . . .
C(1) Rh(1) S(1) C(14) -143.6(4) yes . . . .
C(2) Rh(1) S(1) C(11) -72.2(4) yes . . . .
C(2) Rh(1) S(1) C(14) -179.1(4) yes . . . .
C(3) Rh(1) S(1) C(11) -108.0(4) yes . . . .
C(3) Rh(1) S(1) C(14) 145.1(4) yes . . . .
C(4) Rh(1) S(1) C(11) -115.9(4) yes . . . .
C(4) Rh(1) S(1) C(14) 137.2(4) yes . . . .
C(5) Rh(1) S(1) C(11) -34.5(5) yes . . . .
C(5) Rh(1) S(1) C(14) -141.5(4) yes . . . .
Cl(1) Rh(1) C(1) C(2) 76.5(9) yes . . . .
Cl(1) Rh(1) C(1) C(5) -38(1) yes . . . .
Cl(1) Rh(1) C(1) C(6) -158.5(6) yes . . . .
Cl(2) Rh(1) C(1) C(2) -160.0(5) yes . . . .
Cl(2) Rh(1) C(1) C(5) 85.5(5) yes . . . .
Cl(2) Rh(1) C(1) C(6) -35.0(8) yes . . . .
S(1) Rh(1) C(1) C(2) -67.1(6) yes . . . .
S(1) Rh(1) C(1) C(5) 178.4(5) yes . . . .
S(1) Rh(1) C(1) C(6) 58.0(9) yes . . . .
C(2) Rh(1) C(1) C(5) -114.5(7) yes . . . .
C(2) Rh(1) C(1) C(6) 125(1) yes . . . .
C(3) Rh(1) C(1) C(2) 35.8(5) yes . . . .
C(3) Rh(1) C(1) C(5) -78.7(5) yes . . . .
C(3) Rh(1) C(1) C(6) 160.9(9) yes . . . .
C(4) Rh(1) C(1) C(2) 79.6(5) yes . . . .
C(4) Rh(1) C(1) C(5) -34.9(5) yes . . . .
C(4) Rh(1) C(1) C(6) -155.3(9) yes . . . .
C(5) Rh(1) C(1) C(2) 114.5(7) yes . . . .
C(5) Rh(1) C(1) C(6) -120(1) yes . . . .
Cl(1) Rh(1) C(2) C(1) -150.9(4) yes . . . .
Cl(1) Rh(1) C(2) C(3) -30.2(7) yes . . . .
Cl(1) Rh(1) C(2) C(7) 88.3(9) yes . . . .
Cl(2) Rh(1) C(2) C(1) 27.7(7) yes . . . .
Cl(2) Rh(1) C(2) C(3) 148.4(5) yes . . . .
Cl(2) Rh(1) C(2) C(7) -93.1(9) yes . . . .
S(1) Rh(1) C(2) C(1) 121.5(5) yes . . . .
S(1) Rh(1) C(2) C(3) -117.7(6) yes . . . .
S(1) Rh(1) C(2) C(7) 0.8(9) yes . . . .
C(1) Rh(1) C(2) C(3) 120.7(8) yes . . . .
C(1) Rh(1) C(2) C(7) -120(1) yes . . . .
C(3) Rh(1) C(2) C(1) -120.7(7) yes . . . .
C(3) Rh(1) C(2) C(7) 118(1) yes . . . .
C(4) Rh(1) C(2) C(1) -81.3(5) yes . . . .
C(4) Rh(1) C(2) C(3) 39.4(5) yes . . . .
C(4) Rh(1) C(2) C(7) 157(1) yes . . . .
C(5) Rh(1) C(2) C(1) -39.8(5) yes . . . .
C(5) Rh(1) C(2) C(3) 80.9(6) yes . . . .
C(5) Rh(1) C(2) C(7) -160(1) yes . . . .
Cl(1) Rh(1) C(3) C(2) 157.8(5) yes . . . .
Cl(1) Rh(1) C(3) C(4) -86.1(5) yes . . . .
Cl(1) Rh(1) C(3) C(8) 33(1) yes . . . .
Cl(2) Rh(1) C(3) C(2) -80.8(9) yes . . . .
Cl(2) Rh(1) C(3) C(4) 35(1) yes . . . .
Cl(2) Rh(1) C(3) C(8) 154.5(8) yes . . . .
S(1) Rh(1) C(3) C(2) 70.2(6) yes . . . .
S(1) Rh(1) C(3) C(4) -173.7(4) yes . . . .
S(1) Rh(1) C(3) C(8) -54(1) yes . . . .
C(1) Rh(1) C(3) C(2) -36.4(5) yes . . . .
C(1) Rh(1) C(3) C(4) 79.7(5) yes . . . .
C(1) Rh(1) C(3) C(8) -161(1) yes . . . .
C(2) Rh(1) C(3) C(4) 116.1(7) yes . . . .
C(2) Rh(1) C(3) C(8) -124(1) yes . . . .
C(4) Rh(1) C(3) C(2) -116.1(7) yes . . . .
C(4) Rh(1) C(3) C(8) 119(1) yes . . . .
C(5) Rh(1) C(3) C(2) -79.8(5) yes . . . .
C(5) Rh(1) C(3) C(4) 36.2(4) yes . . . .
C(5) Rh(1) C(3) C(8) 155(1) yes . . . .
Cl(1) Rh(1) C(4) C(3) 97.5(5) yes . . . .
Cl(1) Rh(1) C(4) C(5) -144.4(5) yes . . . .
Cl(1) Rh(1) C(4) C(9) -22(1) yes . . . .
Cl(2) Rh(1) C(4) C(3) -165.0(4) yes . . . .
Cl(2) Rh(1) C(4) C(5) -46.9(6) yes . . . .
Cl(2) Rh(1) C(4) C(9) 75(1) yes . . . .
S(1) Rh(1) C(4) C(3) 11.6(8) yes . . . .
S(1) Rh(1) C(4) C(5) 129.7(5) yes . . . .
S(1) Rh(1) C(4) C(9) -108(1) yes . . . .
C(1) Rh(1) C(4) C(3) -81.3(5) yes . . . .
C(1) Rh(1) C(4) C(5) 36.8(5) yes . . . .
C(1) Rh(1) C(4) C(9) 158(1) yes . . . .
C(2) Rh(1) C(4) C(3) -38.1(4) yes . . . .
C(2) Rh(1) C(4) C(5) 80.0(5) yes . . . .
C(2) Rh(1) C(4) C(9) -157(1) yes . . . .
C(3) Rh(1) C(4) C(5) 118.1(7) yes . . . .
C(3) Rh(1) C(4) C(9) -119(1) yes . . . .
C(5) Rh(1) C(4) C(3) -118.1(7) yes . . . .
C(5) Rh(1) C(4) C(9) 122(1) yes . . . .
Cl(1) Rh(1) C(5) C(1) 164.3(4) yes . . . .
Cl(1) Rh(1) C(5) C(4) 43.4(6) yes . . . .
Cl(1) Rh(1) C(5) C(10) -78.0(9) yes . . . .
Cl(2) Rh(1) C(5) C(1) -98.1(5) yes . . . .
Cl(2) Rh(1) C(5) C(4) 141.0(5) yes . . . .
Cl(2) Rh(1) C(5) C(10) 19.6(8) yes . . . .
S(1) Rh(1) C(5) C(1) -3.1(9) yes . . . .
S(1) Rh(1) C(5) C(4) -124.0(6) yes . . . .
S(1) Rh(1) C(5) C(10) 114.6(8) yes . . . .
C(1) Rh(1) C(5) C(4) -120.9(7) yes . . . .
C(1) Rh(1) C(5) C(10) 117(1) yes . . . .
C(2) Rh(1) C(5) C(1) 39.5(5) yes . . . .
C(2) Rh(1) C(5) C(4) -81.4(6) yes . . . .
C(2) Rh(1) C(5) C(10) 157.2(9) yes . . . .
C(3) Rh(1) C(5) C(1) 82.2(5) yes . . . .
C(3) Rh(1) C(5) C(4) -38.6(5) yes . . . .
C(3) Rh(1) C(5) C(10) -160.0(9) yes . . . .
C(4) Rh(1) C(5) C(1) 120.9(7) yes . . . .
C(4) Rh(1) C(5) C(10) -121(1) yes . . . .
Cl(3) Rh(2) S(3) C(25) -55.4(4) yes . . . .
Cl(3) Rh(2) S(3) C(26) 48.0(4) yes . . . .
Cl(4) Rh(2) S(3) C(25) -149.2(4) yes . . . .
Cl(4) Rh(2) S(3) C(26) -45.7(4) yes . . . .
C(15) Rh(2) S(3) C(25) 113.1(4) yes . . . .
C(15) Rh(2) S(3) C(26) -143.4(4) yes . . . .
C(16) Rh(2) S(3) C(25) 122.8(4) yes . . . .
C(16) Rh(2) S(3) C(26) -133.7(4) yes . . . .
C(17) Rh(2) S(3) C(25) 41.1(4) yes . . . .
C(17) Rh(2) S(3) C(26) 144.6(4) yes . . . .
C(18) Rh(2) S(3) C(25) 41.9(4) yes . . . .
C(18) Rh(2) S(3) C(26) 145.4(4) yes . . . .
C(19) Rh(2) S(3) C(25) 76.9(4) yes . . . .
C(19) Rh(2) S(3) C(26) -179.7(4) yes . . . .
Cl(3) Rh(2) C(15) C(16) -38.5(9) yes . . . .
Cl(3) Rh(2) C(15) C(19) 79.3(8) yes . . . .
Cl(3) Rh(2) C(15) C(20) -159.1(6) yes . . . .
Cl(4) Rh(2) C(15) C(16) 81.8(5) yes . . . .
Cl(4) Rh(2) C(15) C(19) -160.4(5) yes . . . .
Cl(4) Rh(2) C(15) C(20) -38.8(8) yes . . . .
S(3) Rh(2) C(15) C(16) 171.8(5) yes . . . .
S(3) Rh(2) C(15) C(19) -70.5(6) yes . . . .
S(3) Rh(2) C(15) C(20) 51.1(8) yes . . . .
C(16) Rh(2) C(15) C(19) 117.8(7) yes . . . .
C(16) Rh(2) C(15) C(20) -120.7(9) yes . . . .
C(17) Rh(2) C(15) C(16) -37.4(5) yes . . . .
C(17) Rh(2) C(15) C(19) 80.4(5) yes . . . .
C(17) Rh(2) C(15) C(20) -158.0(8) yes . . . .
C(18) Rh(2) C(15) C(16) -80.3(5) yes . . . .
C(18) Rh(2) C(15) C(19) 37.5(5) yes . . . .
C(18) Rh(2) C(15) C(20) 159.0(8) yes . . . .
C(19) Rh(2) C(15) C(16) -117.8(7) yes . . . .
C(19) Rh(2) C(15) C(20) 121.5(9) yes . . . .
Cl(3) Rh(2) C(16) C(15) 163.2(4) yes . . . .
Cl(3) Rh(2) C(16) C(17) 45.4(5) yes . . . .
Cl(3) Rh(2) C(16) C(21) -75.4(9) yes . . . .
Cl(4) Rh(2) C(16) C(15) -101.5(5) yes . . . .
Cl(4) Rh(2) C(16) C(17) 140.7(4) yes . . . .
Cl(4) Rh(2) C(16) C(21) 19.9(9) yes . . . .
S(3) Rh(2) C(16) C(15) -14.6(8) yes . . . .
S(3) Rh(2) C(16) C(17) -132.5(5) yes . . . .
S(3) Rh(2) C(16) C(21) 106.7(8) yes . . . .
C(15) Rh(2) C(16) C(17) -117.8(6) yes . . . .
C(15) Rh(2) C(16) C(21) 121(1) yes . . . .
C(17) Rh(2) C(16) C(15) 117.8(6) yes . . . .
C(17) Rh(2) C(16) C(21) -120(1) yes . . . .
C(18) Rh(2) C(16) C(15) 81.2(5) yes . . . .
C(18) Rh(2) C(16) C(17) -36.6(4) yes . . . .
C(18) Rh(2) C(16) C(21) -157(1) yes . . . .
C(19) Rh(2) C(16) C(15) 37.8(5) yes . . . .
C(19) Rh(2) C(16) C(17) -80.0(4) yes . . . .
C(19) Rh(2) C(16) C(21) 159(1) yes . . . .
Cl(3) Rh(2) C(17) C(16) -142.7(4) yes . . . .
Cl(3) Rh(2) C(17) C(18) 97.2(5) yes . . . .
Cl(3) Rh(2) C(17) C(22) -20.4(8) yes . . . .
Cl(4) Rh(2) C(17) C(16) -46.9(5) yes . . . .
Cl(4) Rh(2) C(17) C(18) -166.9(5) yes . . . .
Cl(4) Rh(2) C(17) C(22) 75.5(9) yes . . . .
S(3) Rh(2) C(17) C(16) 121.3(6) yes . . . .
S(3) Rh(2) C(17) C(18) 1.2(9) yes . . . .
S(3) Rh(2) C(17) C(22) -116.4(7) yes . . . .
C(15) Rh(2) C(17) C(16) 37.7(4) yes . . . .
C(15) Rh(2) C(17) C(18) -82.4(5) yes . . . .
C(15) Rh(2) C(17) C(22) 160.1(9) yes . . . .
C(16) Rh(2) C(17) C(18) -120.1(6) yes . . . .
C(16) Rh(2) C(17) C(22) 122(1) yes . . . .
C(18) Rh(2) C(17) C(16) 120.1(6) yes . . . .
C(18) Rh(2) C(17) C(22) -117(1) yes . . . .
C(19) Rh(2) C(17) C(16) 81.0(4) yes . . . .
C(19) Rh(2) C(17) C(18) -39.1(5) yes . . . .
C(19) Rh(2) C(17) C(22) -156.7(9) yes . . . .
Cl(3) Rh(2) C(18) C(17) -86.0(5) yes . . . .
Cl(3) Rh(2) C(18) C(19) 158.2(5) yes . . . .
Cl(3) Rh(2) C(18) C(23) 35.5(8) yes . . . .
Cl(4) Rh(2) C(18) C(17) 29(1) yes . . . .
Cl(4) Rh(2) C(18) C(19) -86.4(8) yes . . . .
Cl(4) Rh(2) C(18) C(23) 150.9(6) yes . . . .
S(3) Rh(2) C(18) C(17) -179.4(4) yes . . . .
S(3) Rh(2) C(18) C(19) 64.9(5) yes . . . .
S(3) Rh(2) C(18) C(23) -57.8(9) yes . . . .
C(15) Rh(2) C(18) C(17) 78.6(5) yes . . . .
C(15) Rh(2) C(18) C(19) -37.1(4) yes . . . .
C(15) Rh(2) C(18) C(23) -159.8(9) yes . . . .
C(16) Rh(2) C(18) C(17) 36.1(5) yes . . . .
C(16) Rh(2) C(18) C(19) -79.7(5) yes . . . .
C(16) Rh(2) C(18) C(23) 157.6(9) yes . . . .
C(17) Rh(2) C(18) C(19) -115.8(7) yes . . . .
C(17) Rh(2) C(18) C(23) 121(1) yes . . . .
C(19) Rh(2) C(18) C(17) 115.8(7) yes . . . .
C(19) Rh(2) C(18) C(23) -122(1) yes . . . .
Cl(3) Rh(2) C(19) C(15) -148.5(5) yes . . . .
Cl(3) Rh(2) C(19) C(18) -29.8(7) yes . . . .
Cl(3) Rh(2) C(19) C(24) 93.5(9) yes . . . .
Cl(4) Rh(2) C(19) C(15) 27.5(7) yes . . . .
Cl(4) Rh(2) C(19) C(18) 146.2(5) yes . . . .
Cl(4) Rh(2) C(19) C(24) -90.4(8) yes . . . .
S(3) Rh(2) C(19) C(15) 117.4(5) yes . . . .
S(3) Rh(2) C(19) C(18) -123.9(5) yes . . . .
S(3) Rh(2) C(19) C(24) -0.6(8) yes . . . .
C(15) Rh(2) C(19) C(18) 118.7(7) yes . . . .
C(15) Rh(2) C(19) C(24) -117(1) yes . . . .
C(16) Rh(2) C(19) C(15) -37.6(5) yes . . . .
C(16) Rh(2) C(19) C(18) 81.1(5) yes . . . .
C(16) Rh(2) C(19) C(24) -155.5(9) yes . . . .
C(17) Rh(2) C(19) C(15) -80.0(5) yes . . . .
C(17) Rh(2) C(19) C(18) 38.7(5) yes . . . .
C(17) Rh(2) C(19) C(24) 162.1(9) yes . . . .
C(18) Rh(2) C(19) C(15) -118.7(7) yes . . . .
C(18) Rh(2) C(19) C(24) 123(1) yes . . . .
Rh(1) S(1) C(11) S(2) -173.5(5) yes . . . .
C(14) S(1) C(11) S(2) -61.9(6) yes . . . .
Rh(1) S(1) C(14) C(13) 169.3(7) yes . . . .
C(11) S(1) C(14) C(13) 58.2(8) yes . . . .
C(12) S(2) C(11) S(1) 62.9(6) yes . . . .
C(11) S(2) C(12) C(13) -60(1) yes . . . .
Rh(2) S(3) C(25) S(4) 174.3(5) yes . . . .
C(26) S(3) C(25) S(4) 63.3(6) yes . . . .
Rh(2) S(3) C(26) C(27) -172.9(6) yes . . . .
C(25) S(3) C(26) C(27) -64.3(8) yes . . . .
C(28) S(4) C(25) S(3) -63.8(6) yes . . . .
C(25) S(4) C(28) C(27) 64.0(8) yes . . . .
Rh(1) C(1) C(2) C(3) -58.7(7) yes . . . .
Rh(1) C(1) C(2) C(7) 120(1) yes . . . .
C(5) C(1) C(2) Rh(1) 65.0(6) yes . . . .
C(5) C(1) C(2) C(3) 6(1) yes . . . .
C(5) C(1) C(2) C(7) -174(1) yes . . . .
C(6) C(1) C(2) Rh(1) -124(1) yes . . . .
C(6) C(1) C(2) C(3) 177.2(9) yes . . . .
C(6) C(1) C(2) C(7) -3(1) yes . . . .
Rh(1) C(1) C(5) C(4) 58.8(7) yes . . . .
Rh(1) C(1) C(5) C(10) -119(1) yes . . . .
C(2) C(1) C(5) Rh(1) -64.5(6) yes . . . .
C(2) C(1) C(5) C(4) -5(1) yes . . . .
C(2) C(1) C(5) C(10) 176.2(9) yes . . . .
C(6) C(1) C(5) Rh(1) 124.1(9) yes . . . .
C(6) C(1) C(5) C(4) -177.0(8) yes . . . .
C(6) C(1) C(5) C(10) 4(1) yes . . . .
Rh(1) C(2) C(3) C(4) -62.8(7) yes . . . .
Rh(1) C(2) C(3) C(8) 127(1) yes . . . .
C(1) C(2) C(3) Rh(1) 58.2(7) yes . . . .
C(1) C(2) C(3) C(4) -4(1) yes . . . .
C(1) C(2) C(3) C(8) -174(1) yes . . . .
C(7) C(2) C(3) Rh(1) -121.1(9) yes . . . .
C(7) C(2) C(3) C(4) 176.2(9) yes . . . .
C(7) C(2) C(3) C(8) 6(1) yes . . . .
Rh(1) C(3) C(4) C(5) -62.1(7) yes . . . .
Rh(1) C(3) C(4) C(9) 121(1) yes . . . .
C(2) C(3) C(4) Rh(1) 63.1(7) yes . . . .
C(2) C(3) C(4) C(5) 1(1) yes . . . .
C(2) C(3) C(4) C(9) -175(1) yes . . . .
C(8) C(3) C(4) Rh(1) -126.3(9) yes . . . .
C(8) C(3) C(4) C(5) 171.7(9) yes . . . .
C(8) C(3) C(4) C(9) -5(1) yes . . . .
Rh(1) C(4) C(5) C(1) -57.3(7) yes . . . .
Rh(1) C(4) C(5) C(10) 120(1) yes . . . .
C(3) C(4) C(5) Rh(1) 60.1(7) yes . . . .
C(3) C(4) C(5) C(1) 2(1) yes . . . .
C(3) C(4) C(5) C(10) -178(1) yes . . . .
C(9) C(4) C(5) Rh(1) -123(1) yes . . . .
C(9) C(4) C(5) C(1) 179.5(9) yes . . . .
C(9) C(4) C(5) C(10) -2(1) yes . . . .
S(2) C(12) C(13) C(14) 64(1) yes . . . .
C(12) C(13) C(14) S(1) -63(1) yes . . . .
Rh(2) C(15) C(16) C(17) 62.1(7) yes . . . .
Rh(2) C(15) C(16) C(21) -122(1) yes . . . .
C(19) C(15) C(16) Rh(2) -62.1(6) yes . . . .
C(19) C(15) C(16) C(17) 0(1) yes . . . .
C(19) C(15) C(16) C(21) 175.6(9) yes . . . .
C(20) C(15) C(16) Rh(2) 121.0(9) yes . . . .
C(20) C(15) C(16) C(17) -176.9(8) yes . . . .
C(20) C(15) C(16) C(21) -1(1) yes . . . .
Rh(2) C(15) C(19) C(18) -59.5(7) yes . . . .
Rh(2) C(15) C(19) C(24) 122(1) yes . . . .
C(16) C(15) C(19) Rh(2) 62.1(6) yes . . . .
C(16) C(15) C(19) C(18) 2(1) yes . . . .
C(16) C(15) C(19) C(24) -175.0(9) yes . . . .
C(20) C(15) C(19) Rh(2) -121.0(9) yes . . . .
C(20) C(15) C(19) C(18) 179.6(9) yes . . . .
C(20) C(15) C(19) C(24) 1(1) yes . . . .
Rh(2) C(16) C(17) C(18) 58.3(7) yes . . . .
Rh(2) C(16) C(17) C(22) -120(1) yes . . . .
C(15) C(16) C(17) Rh(2) -61.0(7) yes . . . .
C(15) C(16) C(17) C(18) -2(1) yes . . . .
C(15) C(16) C(17) C(22) 178.9(9) yes . . . .
C(21) C(16) C(17) Rh(2) 123.3(9) yes . . . .
C(21) C(16) C(17) C(18) -178.4(9) yes . . . .
C(21) C(16) C(17) C(22) 3(1) yes . . . .
Rh(2) C(17) C(18) C(19) 63.4(7) yes . . . .
Rh(2) C(17) C(18) C(23) -123(1) yes . . . .
C(16) C(17) C(18) Rh(2) -59.1(6) yes . . . .
C(16) C(17) C(18) C(19) 4(1) yes . . . .
C(16) C(17) C(18) C(23) 177.0(9) yes . . . .
C(22) C(17) C(18) Rh(2) 119.4(9) yes . . . .
C(22) C(17) C(18) C(19) -177.3(8) yes . . . .
C(22) C(17) C(18) C(23) -4(1) yes . . . .
Rh(2) C(18) C(19) C(15) 59.8(7) yes . . . .
Rh(2) C(18) C(19) C(24) -122(1) yes . . . .
C(17) C(18) C(19) Rh(2) -64.0(7) yes . . . .
C(17) C(18) C(19) C(15) -4(1) yes . . . .
C(17) C(18) C(19) C(24) 173(1) yes . . . .
C(23) C(18) C(19) Rh(2) 123(1) yes . . . .
C(23) C(18) C(19) C(15) -176.8(9) yes . . . .
C(23) C(18) C(19) C(24) 0(1) yes . . . .
S(3) C(26) C(27) C(28) 66(1) yes . . . .
C(26) C(27) C(28) S(4) -65.8(9) yes . . . .
